data_2004981
loop_
_publ_author_name
'Blackburn, A. C.'
'Dobson, A. J.'
'Gerkin, R. E.'

_publ_section_title
;
 Two <i>P</i>2~1~/<i>n</i> Monoclinic Phases of Fluorene-4-carboxylic
 Acid at 296K
;
_journal_issue 6
_journal_name_full 'Acta Crystallographica Section C'
_journal_page_first 1482
_journal_page_last 1486
_journal_paper_doi 10.1107/S0108270195016179
_journal_volume 52
_journal_year 1996
_chemical_formula_moiety 'C14 H10 O2 '
_chemical_formula_sum 'C14 H10 O2'
_chemical_formula_weight 210.23
_chemical_name_common 'Alpha-fluorene-4-carboxylic acid'
_chemical_name_systematic ' ?'
_space_group_IT_number 14
_symmetry_cell_setting monoclinic
_symmetry_space_group_name_Hall '-P 2yn'
_symmetry_space_group_name_H-M 'P 1 21/n 1'
_cell_angle_alpha 90
_cell_angle_beta 99.90(1)
_cell_angle_gamma 90
_cell_formula_units_Z 4
_cell_length_a 10.454(2)
_cell_length_b 5.507(2)
_cell_length_c 18.000(2)
_cell_measurement_reflns_used 25
_cell_measurement_temperature 296
_cell_measurement_theta_max 14.6
_cell_measurement_theta_min 12.9
_cell_volume 1020.8(4)
_computing_cell_refinement 'MSC/AFC Diffractometer Control Software'
_computing_data_collection
;MSC/AFC Diffractometer Control Software (Molecular Structure Corporation,
 1991)
;
_computing_data_reduction 'TEXSAN (Molecular Structure Corporation, 1989)'
_computing_molecular_graphics 'ORTEPII (Johnson, 1976)'
_computing_publication_material TEXSAN
_computing_structure_refinement TEXSAN
_computing_structure_solution 'SHELXS86 (Sheldrick, 1985)'
_diffrn_ambient_temperature 296
_diffrn_measurement_device AFC5S
_diffrn_measurement_method '\w scans '
_diffrn_radiation_monochromator graphite
_diffrn_radiation_source 'X-ray tube'
_diffrn_radiation_type MoK\a
_diffrn_radiation_wavelength 0.71073
_diffrn_reflns_av_R_equivalents 0.056
_diffrn_reflns_limit_h_max 13
_diffrn_reflns_limit_h_min 0
_diffrn_reflns_limit_k_max 7
_diffrn_reflns_limit_k_min 0
_diffrn_reflns_limit_l_max 23
_diffrn_reflns_limit_l_min -23
_diffrn_reflns_number 2746
_diffrn_reflns_theta_max 27.50
_diffrn_reflns_theta_min 2.00
_diffrn_standards_decay_% '+-2.6% (average maximum relative intensity)'
_diffrn_standards_interval_count 150
_diffrn_standards_number 6
_exptl_absorpt_coefficient_mu 0.085
_exptl_absorpt_correction_type none
_exptl_crystal_colour colorless
_exptl_crystal_density_diffrn 1.368
_exptl_crystal_density_meas ?
_exptl_crystal_description 'cut rod'
_exptl_crystal_F_000 440
_exptl_crystal_size_max 0.92
_exptl_crystal_size_mid 0.19
_exptl_crystal_size_min 0.08
_refine_diff_density_max 0.35
_refine_diff_density_min -0.24
_refine_ls_extinction_coef '6.8(16) x 10^-7^'
_refine_ls_extinction_method 'Zachariasen (1963, 1968)'
_refine_ls_goodness_of_fit_obs 1.90
_refine_ls_hydrogen_treatment 'H atoms: see text'
_refine_ls_matrix_type full
_refine_ls_number_parameters 150
_refine_ls_number_reflns 1166
_refine_ls_R_factor_obs 0.048
_refine_ls_shift/esd_max <0.01
_refine_ls_structure_factor_coef F
_refine_ls_weighting_details w=\s~F~^-2^
_refine_ls_weighting_scheme calc
_refine_ls_wR_factor_obs 0.037
_reflns_number_observed 1166
_reflns_number_total 2608
_reflns_observed_criterion 'I >3\s~I~'
_cod_data_source_file fg1130.cif
_cod_data_source_block a
_cod_depositor_comments
;
The following automatic conversions were performed:
'_symmetry_cell_setting' value 'Monoclinic' changed to 'monoclinic'
according to '/home/saulius/struct/CIF-dictionaries/cif_core.dic'
dictionary named 'cif_core.dic' version 2.4.1 from 2010-06-29.

Automatic conversion script
Id: cif_fix_enum 1527 2010-12-29 10:47:43Z saulius 

The following automatic conversions were performed:

'_symmetry_cell_setting' value 'Monoclinic' changed to 'monoclinic'
according to /home/saulius/struct/CIF-dictionaries/cif_core.dic
dictionary named 'cif_core.dic' version 2.4.1 from 2010-06-29.

Automatic conversion script
Id: cif_fix_values 1715 2011-07-08 13:25:40Z adriana 

The following automatic conversions were performed:

'_exptl_crystal_density_meas' value 'none' was changed to '?' - the
value is perceived as not measured.

Automatic conversion script
Id: cif_fix_values 3008 2015-01-20 13:52:24Z robertas 

The following automatic conversions were performed:

'_refine_ls_weighting_scheme' value 'w=\s~F~^-2^' was changed to
'calc'. New tag '_refine_ls_weighting_details' was created. The value
of the new tag was set to 'w=\s~F~^-2^'.

Automatic conversion script
Id: cif_fix_values 3143 2015-03-26 13:38:13Z robertas 
;
_cod_original_cell_volume 1020.8(5)
_cod_original_sg_symbol_H-M 'P 21/n'
_cod_database_code 2004981

loop_
_symmetry_equiv_pos_as_xyz
x,y,z
'1/2 -x,1/2 +y,1/2 -z'
-x,-y,-z
'1/2 +x,1/2 -y,1/2 +z'

loop_
_atom_site_aniso_label
_atom_site_aniso_U_11
_atom_site_aniso_U_22
_atom_site_aniso_U_33
_atom_site_aniso_U_12
_atom_site_aniso_U_13
_atom_site_aniso_U_23
O1 0.106(2) 0.101(2) 0.0460(10) 0.050(2) -0.0140(10) -0.0310(10)
O2 0.080(2) 0.075(2) 0.0520(10) 0.0360(10) -0.0070(10) -0.0240(10)
C1 0.054(2) 0.049(2) 0.057(2) 0.017(2) 0.015(2) 0.004(2)
C2 0.054(2) 0.070(2) 0.054(2) 0.014(2) 0.003(2) 0.005(2)
C3 0.053(2) 0.056(2) 0.042(2) 0.004(2) 0.005(2) -0.004(2)
C4 0.041(2) 0.037(2) 0.038(2) 0.0000(10) 0.0080(10) 0.0000(10)
C5 0.047(2) 0.044(2) 0.044(2) -0.002(2) 0.0080(10) -0.010(2)
C6 0.048(2) 0.054(2) 0.052(2) 0.005(2) 0.001(2) -0.005(2)
C7 0.054(2) 0.065(2) 0.043(2) -0.008(2) 0.004(2) -0.009(2)
C8 0.058(2) 0.050(2) 0.045(2) -0.007(2) 0.011(2) -0.015(2)
C9 0.057(2) 0.032(2) 0.053(2) 0.001(2) 0.0200(10) -0.005(2)
C10 0.046(2) 0.034(2) 0.043(2) 0.002(2) 0.0150(10) 0.0010(10)
C11 0.038(2) 0.031(2) 0.0360(10) -0.0020(10) 0.0130(10) 0.0010(10)
C12 0.038(2) 0.032(2) 0.038(2) -0.0070(10) 0.0130(10) -0.0020(10)
C13 0.045(2) 0.034(2) 0.042(2) -0.004(2) 0.0160(10) -0.0020(10)
C14 0.047(2) 0.042(2) 0.038(2) -0.001(2) 0.0070(10) -0.005(2)

loop_
_atom_site_label
_atom_site_fract_x
_atom_site_fract_y
_atom_site_fract_z
_atom_site_U_iso_or_equiv
_atom_site_thermal_displace_type
_atom_site_type_symbol
O1 0.3750(3) -0.2866(5) 0.4664(1) 0.0878(10) Uij O
O2 0.4933(2) -0.3446(4) 0.5767(1) 0.0712(8) Uij O
C1 0.1720(3) 0.3455(5) 0.5978(2) 0.053(1) Uij C
C2 0.1364(3) 0.2131(6) 0.5325(2) 0.060(1) Uij C
C3 0.2158(3) 0.0270(6) 0.5154(2) 0.0506(10) Uij C
C4 0.3304(3) -0.0365(5) 0.5637(1) 0.0387(8) Uij C
C5 0.5758(3) -0.0832(5) 0.7171(2) 0.0448(9) Uij C
C6 0.6593(3) -0.0551(6) 0.7855(2) 0.0522(10) Uij C
C7 0.6416(3) 0.1323(6) 0.8342(2) 0.055(1) Uij C
C8 0.5410(3) 0.2934(5) 0.8154(2) 0.0509(10) Uij C
C9 0.3394(3) 0.4130(5) 0.7183(2) 0.0461(9) Uij C
C10 0.2849(3) 0.2872(5) 0.6458(1) 0.0398(8) Uij C
C11 0.3652(2) 0.0935(5) 0.6317(1) 0.0342(8) Uij C
C12 0.4734(3) 0.0782(5) 0.6974(1) 0.0353(8) Uij C
C13 0.4570(3) 0.2655(5) 0.7479(1) 0.0391(8) Uij C
C14 0.4071(3) -0.2351(5) 0.5376(2) 0.0420(9) Uij C
H 0.413(4) -0.428(8) 0.459(2) 0.17(2) Uiso H
H1 0.1174 0.4796 0.6099 0.0632 Uiso H
H2 0.0554 0.2504 0.4983 0.0720 Uiso H
H3 0.1908 -0.0626 0.4681 0.0607 Uiso H
H5 0.5891 -0.2160 0.6830 0.0538 Uiso H
H6 0.7315 -0.1689 0.7995 0.0626 Uiso H
H7 0.7012 0.1498 0.8823 0.0657 Uiso H
H8 0.5290 0.4269 0.8495 0.0611 Uiso H
H9 0.2773 0.4109 0.7533 0.0553 Uiso H
H10 0.3630 0.5812 0.7091 0.0553 Uiso H

loop_
_atom_type_symbol
_atom_type_scat_dispersion_real
_atom_type_scat_dispersion_imag
_atom_type_scat_source
H 0 0 'Stewart, Davidson and Simpson (1965)'
C .002 .002 'Cromer and Waber (1974)'
O .008 .006 'Cromer and Waber (1974)'

loop_
_geom_angle_atom_site_label_1
_geom_angle_atom_site_label_2
_geom_angle_atom_site_label_3
_geom_angle
_geom_angle_publ_flag
C2 C1 C10 119.2(3) no
C1 C2 C3 119.8(3) no
C2 C3 C4 121.9(3) no
C3 C4 C11 118.6(2) no
C6 C5 C12 119.6(3) no
C5 C6 C7 120.7(3) no
C6 C7 C8 120.3(3) no
C7 C8 C13 119.4(3) no
C10 C9 C13 103.1(2) yes
C1 C10 C9 126.5(3) no
C1 C10 C11 122.5(3) no
C9 C10 C11 110.9(2) yes
C4 C11 C10 117.9(2) no
C4 C11 C12 135.0(3) no
C10 C11 C12 107.1(2) yes
C5 C12 C11 133.2(3) no
C5 C12 C13 118.6(2) no
C11 C12 C13 108.2(2) yes
C8 C13 C9 127.9(3) no
C8 C13 C12 121.4(3) no
C9 C13 C12 110.6(2) yes
C3 C4 C14 116.2(2) yes
C11 C4 C14 125.2(2) yes
C4 C14 O1 114.3(3) yes
C4 C14 O2 125.2(3) yes
O1 C14 O2 120.5(3) yes

loop_
_geom_bond_atom_site_label_1
_geom_bond_atom_site_label_2
_geom_bond_distance
_geom_bond_publ_flag
C1 C2 1.379(4) yes
C1 C10 1.375(4) yes
C2 C3 1.386(4) yes
C3 C4 1.398(4) yes
C4 C11 1.412(3) yes
C5 C6 1.390(4) yes
C5 C12 1.390(4) yes
C6 C7 1.387(4) yes
C7 C8 1.373(4) yes
C8 C13 1.379(3) yes
C9 C10 1.500(3) yes
C9 C13 1.493(4) yes
C10 C11 1.408(3) yes
C11 C12 1.492(3) yes
C12 C13 1.405(3) yes
C4 C14 1.480(4) yes
C14 O1 1.300(3) yes
C14 O2 1.205(3) yes
O1 O2 2.175(3) no
